data_7244186
loop_
_publ_author_name
'Morales-Santana, Marcos'
'Chong-Canto, Sayuri'
'Santiago-Quintana, Jos\'e Mart\'in'
'Mart\'inez-Mart\'inez, Francisco J.'
'Garc\'ia-B\'aez, Efr\'en V.'
'Cruz, Alejandro'
'Rojas-Lima, Susana'
'Padilla-Mart\'inez, Itzia I.'

_publ_section_title
;
 Microcrystalline solid--solid transformations of
 conformationally-responsive solvates, desolvates and a salt of
 N,N&#x2032;-(1,4-phenylene)dioxalamic acid: the energetics of hydrogen
 bonding and n/\p \\rightarrow \p* interactions
;
_journal_issue 5
_journal_name_full CrystEngComm
_journal_page_first 1017
_journal_page_last 1034
_journal_paper_doi 10.1039/D1CE01504D
_journal_volume 24
_journal_year 2022
_chemical_formula_sum 'C14 H22 N4 O6'
_chemical_formula_weight 342.35
_space_group_crystal_system monoclinic
_space_group_IT_number 14
_space_group_name_Hall '-P 2yn'
_space_group_name_H-M_alt 'P 1 21/n 1'
_atom_sites_solution_hydrogens mixed
_audit_creation_method SHELXL-2018/3
_audit_update_record
;
2021-03-10 deposited with the CCDC.	2021-12-10 downloaded from the CCDC.
;
_cell_angle_alpha 90
_cell_angle_beta 98.336(4)
_cell_angle_gamma 90
_cell_formula_units_Z 2
_cell_length_a 5.9712(3)
_cell_length_b 7.0040(3)
_cell_length_c 20.4618(9)
_cell_measurement_reflns_used 600
_cell_measurement_temperature 293(2)
_cell_measurement_theta_max 25
_cell_measurement_theta_min 20
_cell_volume 846.72(7)
_computing_cell_refinement 'CrysAlis CCD (Oxford Diffraction, 2009)'
_computing_data_collection 'CrysAlis CCD (Oxford Diffraction, 2009)'
_computing_data_reduction 'CrysAlis RED (Oxford Diffraction, 2009)'
_computing_molecular_graphics 'Mercury 4.0 (Macrae <i>et al</i>., 2020)'
_computing_publication_material 'WINGX-2018.3 (Farrugia, 2012)/Platon (Spek, 2003)'
_computing_structure_refinement 'SHELXL-2018/3 (Sheldrick, 2018)'
_computing_structure_solution 'SHELXS97 (Sheldrick, 2008)'
_diffrn_ambient_temperature 293(2)
_diffrn_measured_fraction_theta_full 0.999
_diffrn_measured_fraction_theta_max 0.973
_diffrn_measurement_device_type 'Oxford Xcalibur Ruby Gemini'
_diffrn_measurement_method \w
_diffrn_radiation_monochromator graphite
_diffrn_radiation_source 'fine-focus sealed tube'
_diffrn_radiation_type MoK\a
_diffrn_radiation_wavelength 0.71073
_diffrn_reflns_av_R_equivalents 0.0260
_diffrn_reflns_av_unetI/netI 0.0118
_diffrn_reflns_Laue_measured_fraction_full 0.999
_diffrn_reflns_Laue_measured_fraction_max 0.973
_diffrn_reflns_limit_h_max 8
_diffrn_reflns_limit_h_min -8
_diffrn_reflns_limit_k_max 9
_diffrn_reflns_limit_k_min -9
_diffrn_reflns_limit_l_max 28
_diffrn_reflns_limit_l_min -28
_diffrn_reflns_number 29486
_diffrn_reflns_point_group_measured_fraction_full 0.999
_diffrn_reflns_point_group_measured_fraction_max 0.973
_diffrn_reflns_theta_full 25.242
_diffrn_reflns_theta_max 29.670
_diffrn_reflns_theta_min 3.078
_diffrn_standards_decay_% 0
_diffrn_standards_interval_count 0
_diffrn_standards_number 0
_exptl_absorpt_coefficient_mu 0.106
_exptl_absorpt_correction_T_max 0.8645
_exptl_absorpt_correction_T_min 0.8614
_exptl_absorpt_correction_type sphere
_exptl_absorpt_process_details
;
Interpolation using  Int.Tab. Vol. C (1992) p. 523,Tab. 6.3.3.3
for values of muR in the range 0-2.5, and Int.Tab. Vol.II (1959)
p.302; Table 5.3.6 B for muR in the range 2.6-10.0.
The interpolation procedure of C.W.Dwiggins Jr (Acta Cryst.(1975)
A31,146-148) is used with some modification.
;
_exptl_crystal_colour pinkless
_exptl_crystal_density_diffrn 1.343
_exptl_crystal_description prism
_exptl_crystal_F_000 364
_exptl_crystal_size_max 0.550
_exptl_crystal_size_mid 0.450
_exptl_crystal_size_min 0.350
_exptl_crystal_size_rad 0.1500
_refine_diff_density_max 0.312
_refine_diff_density_min -0.160
_refine_diff_density_rms 0.036
_refine_ls_extinction_coef 0.044(4)
_refine_ls_extinction_expression Fc^*^=kFc[1+0.001xFc^2^\l^3^/sin(2\q)]^-1/4^
_refine_ls_extinction_method 'SHELXL-2018/3 (Sheldrick 2018)'
_refine_ls_goodness_of_fit_ref 1.049
_refine_ls_hydrogen_treatment mixed
_refine_ls_matrix_type full
_refine_ls_number_parameters 124
_refine_ls_number_reflns 2340
_refine_ls_number_restraints 0
_refine_ls_restrained_S_all 1.049
_refine_ls_R_factor_all 0.0441
_refine_ls_R_factor_gt 0.0366
_refine_ls_shift/su_max 0.000
_refine_ls_shift/su_mean 0.000
_refine_ls_structure_factor_coef Fsqd
_refine_ls_weighting_details 'w=1/[\s^2^(Fo^2^)+(0.0447P)^2^+0.1955P] where P=(Fo^2^+2Fc^2^)/3'
_refine_ls_weighting_scheme calc
_refine_ls_wR_factor_gt 0.0945
_refine_ls_wR_factor_ref 0.1001
_reflns_Friedel_coverage 0.000
_reflns_number_gt 2016
_reflns_number_total 2340
_reflns_threshold_expression 'I > 2\s(I)'
_cod_data_source_file d1ce01504d2.cif
_cod_data_source_block shelx_CCDC3
_cod_depositor_comments 'Adding full bibliography for 7244183--7244186.cif.'
_cod_original_sg_symbol_H-M 'P 21/n'
_cod_database_code 7244186
_shelx_shelxl_version_number 2018/3
_shelx_space_group_comment
;
The symmetry employed for this shelxl refinement is uniquely defined
by the following loop, which should always be used as a source of
symmetry information in preference to the above space-group names.
They are only intended as comments.
;
_exptl_absorpt_correction_t_ave 0.8632

loop_
_space_group_symop_operation_xyz
'x, y, z'
'-x+1/2, y+1/2, -z+1/2'
'-x, -y, -z'
'x-1/2, -y-1/2, z-1/2'

loop_
_atom_site_label
_atom_site_type_symbol
_atom_site_fract_x
_atom_site_fract_y
_atom_site_fract_z
_atom_site_U_iso_or_equiv
_atom_site_adp_type
_atom_site_occupancy
_atom_site_site_symmetry_order
_atom_site_calc_flag
_atom_site_refinement_flags_posn
_atom_site_refinement_flags_adp
_atom_site_refinement_flags_occupancy
_atom_site_disorder_assembly
_atom_site_disorder_group
C1 C 0.84456(16) 0.63776(14) 0.47569(4) 0.0288(2) Uani 1 1 d . . . . .
C2 C 1.06194(18) 0.69026(15) 0.50191(5) 0.0342(2) Uani 1 1 d . . . . .
H2 H 1.103815 0.818241 0.503065 0.041 Uiso 1 1 calc R U . . .
C3 C 0.78223(18) 0.44815(15) 0.47348(5) 0.0342(2) Uani 1 1 d . . . . .
H3 H 0.635978 0.413094 0.455528 0.041 Uiso 1 1 calc R U . . .
C8 C 0.59715(16) 0.80341(14) 0.38897(4) 0.0284(2) Uani 1 1 d . . . . .
C9 C 0.42420(17) 0.96856(14) 0.37587(5) 0.0308(2) Uani 1 1 d . . . . .
C11 C 0.1522(2) 0.45429(19) 0.33644(6) 0.0472(3) Uani 1 1 d . . . . .
H11A H 0.292473 0.493774 0.322942 0.071 Uiso 1 1 calc R U . . .
H11B H 0.178445 0.415745 0.381933 0.071 Uiso 1 1 calc R U . . .
H11C H 0.046964 0.558720 0.331277 0.071 Uiso 1 1 calc R U . . .
C12 C -0.1604(2) 0.2268(2) 0.31152(7) 0.0553(3) Uani 1 1 d . . . . .
H12A H -0.217009 0.125933 0.281870 0.083 Uiso 1 1 calc R U . . .
H12B H -0.266044 0.330875 0.307148 0.083 Uiso 1 1 calc R U . . .
H12C H -0.141063 0.180184 0.356105 0.083 Uiso 1 1 calc R U . . .
N1 N 0.05824(15) 0.29292(13) 0.29535(4) 0.0330(2) Uani 1 1 d . . . . .
H1A H 0.047(2) 0.3276(19) 0.2532(7) 0.040(3) Uiso 1 1 d . . . . .
H1AB H 0.163(2) 0.191(2) 0.3018(7) 0.047(4) Uiso 1 1 d . . . . .
N7 N 0.68358(15) 0.78181(13) 0.45244(4) 0.0328(2) Uani 1 1 d . . . . .
H7 H 0.638(2) 0.857(2) 0.4809(7) 0.053(4) Uiso 1 1 d . . . . .
O8 O 0.64755(15) 0.70631(12) 0.34380(4) 0.0437(2) Uani 1 1 d . . . . .
O9 O 0.37897(17) 1.06098(14) 0.42323(4) 0.0535(3) Uani 1 1 d . . . . .
O10 O 0.34769(15) 0.99280(12) 0.31638(4) 0.0448(2) Uani 1 1 d . . . . .

loop_
_atom_site_aniso_label
_atom_site_aniso_U_11
_atom_site_aniso_U_22
_atom_site_aniso_U_33
_atom_site_aniso_U_23
_atom_site_aniso_U_13
_atom_site_aniso_U_12
C1 0.0362(5) 0.0304(5) 0.0192(4) 0.0007(3) 0.0023(3) 0.0103(4)
C2 0.0407(5) 0.0265(5) 0.0341(5) 0.0005(4) 0.0011(4) 0.0031(4)
C3 0.0330(5) 0.0345(5) 0.0333(5) -0.0010(4) -0.0017(4) 0.0036(4)
C8 0.0324(5) 0.0285(5) 0.0236(4) 0.0001(3) 0.0020(3) 0.0047(4)
C9 0.0372(5) 0.0307(5) 0.0237(4) 0.0011(3) 0.0016(3) 0.0079(4)
C11 0.0564(7) 0.0434(6) 0.0409(6) -0.0028(5) 0.0039(5) -0.0032(5)
C12 0.0496(7) 0.0693(9) 0.0487(7) -0.0016(6) 0.0126(6) -0.0127(6)
N1 0.0376(5) 0.0366(5) 0.0244(4) 0.0044(3) 0.0035(3) 0.0063(4)
N7 0.0419(5) 0.0331(4) 0.0222(4) -0.0012(3) 0.0006(3) 0.0156(4)
O8 0.0562(5) 0.0477(5) 0.0257(4) -0.0061(3) 0.0004(3) 0.0225(4)
O9 0.0776(6) 0.0549(5) 0.0261(4) -0.0040(3) 0.0013(4) 0.0372(5)
O10 0.0582(5) 0.0494(5) 0.0240(4) -0.0005(3) -0.0036(3) 0.0253(4)

loop_
_atom_type_symbol
_atom_type_description
_atom_type_scat_dispersion_real
_atom_type_scat_dispersion_imag
_atom_type_scat_source
C C 0.0033 0.0016 'International Tables Vol C Tables 4.2.6.8 and 6.1.1.4'
H H 0.0000 0.0000 'International Tables Vol C Tables 4.2.6.8 and 6.1.1.4'
N N 0.0061 0.0033 'International Tables Vol C Tables 4.2.6.8 and 6.1.1.4'
O O 0.0106 0.0060 'International Tables Vol C Tables 4.2.6.8 and 6.1.1.4'

loop_
_geom_angle_atom_site_label_1
_geom_angle_atom_site_label_2
_geom_angle_atom_site_label_3
_geom_angle
_geom_angle_site_symmetry_1
_geom_angle_site_symmetry_3
_geom_angle_publ_flag
C3 C1 C2 120.24(9) . . ?
C3 C1 N7 120.32(9) . . ?
C2 C1 N7 119.43(9) . . ?
C1 C2 C3 119.90(10) . 3_766 ?
C1 C2 H2 120.1 . . ?
C3 C2 H2 120.1 3_766 . ?
C1 C3 C2 119.86(10) . 3_766 ?
C1 C3 H3 120.1 . . ?
C2 C3 H3 120.1 3_766 . ?
O8 C8 N7 124.82(9) . . ?
O8 C8 C9 121.13(8) . . ?
N7 C8 C9 114.04(8) . . ?
O9 C9 O10 127.36(9) . . ?
O9 C9 C8 118.35(8) . . ?
O10 C9 C8 114.28(8) . . ?
N1 C11 H11A 109.5 . . ?
N1 C11 H11B 109.5 . . ?
H11A C11 H11B 109.5 . . ?
N1 C11 H11C 109.5 . . ?
H11A C11 H11C 109.5 . . ?
H11B C11 H11C 109.5 . . ?
N1 C12 H12A 109.5 . . ?
N1 C12 H12B 109.5 . . ?
H12A C12 H12B 109.5 . . ?
N1 C12 H12C 109.5 . . ?
H12A C12 H12C 109.5 . . ?
H12B C12 H12C 109.5 . . ?
C12 N1 C11 113.08(10) . . ?
C12 N1 H1A 110.9(8) . . ?
C11 N1 H1A 108.3(9) . . ?
C12 N1 H1AB 108.9(9) . . ?
C11 N1 H1AB 108.0(9) . . ?
H1A N1 H1AB 107.4(12) . . ?
C8 N7 C1 123.47(8) . . ?
C8 N7 H7 118.2(10) . . ?
C1 N7 H7 118.3(10) . . ?

loop_
_geom_bond_atom_site_label_1
_geom_bond_atom_site_label_2
_geom_bond_distance
_geom_bond_site_symmetry_2
_geom_bond_publ_flag
C1 C3 1.3781(15) . ?
C1 C2 1.3806(14) . ?
C1 N7 1.4268(12) . ?
C2 C3 1.3868(14) 3_766 ?
C2 H2 0.9300 . ?
C3 H3 0.9300 . ?
C8 O8 1.2198(12) . ?
C8 N7 1.3347(12) . ?
C8 C9 1.5480(13) . ?
C9 O9 1.2277(12) . ?
C9 O10 1.2481(12) . ?
C11 N1 1.4704(15) . ?
C11 H11A 0.9600 . ?
C11 H11B 0.9600 . ?
C11 H11C 0.9600 . ?
C12 N1 1.4674(15) . ?
C12 H12A 0.9600 . ?
C12 H12B 0.9600 . ?
C12 H12C 0.9600 . ?
N1 H1A 0.889(14) . ?
N1 H1AB 0.947(15) . ?
N7 H7 0.859(16) . ?

loop_
_geom_hbond_atom_site_label_D
_geom_hbond_atom_site_label_H
_geom_hbond_atom_site_label_A
_geom_hbond_distance_DH
_geom_hbond_distance_HA
_geom_hbond_distance_DA
_geom_hbond_angle_DHA
_geom_hbond_site_symmetry_A
_geom_hbond_publ_flag
C11 H11A O8 0.96 2.58 3.4290(16) 148.3 . yes
C11 H11C O8 0.96 2.65 3.5142(15) 150.7 1_455 yes
N1 H1A O8 0.889(14) 2.310(14) 2.9952(11) 133.8(11) 2_545 yes
N1 H1A O10 0.889(14) 2.006(14) 2.8062(12) 149.0(12) 2_545 yes
N1 H1AB O10 0.947(15) 1.770(15) 2.7158(11) 176.4(13) 1_545 yes
N7 H7 O9 0.859(16) 2.061(16) 2.8460(12) 151.7(14) 3_676 yes

loop_
_geom_torsion_atom_site_label_1
_geom_torsion_atom_site_label_2
_geom_torsion_atom_site_label_3
_geom_torsion_atom_site_label_4
_geom_torsion
_geom_torsion_site_symmetry_1
_geom_torsion_site_symmetry_2
_geom_torsion_site_symmetry_3
_geom_torsion_site_symmetry_4
_geom_torsion_publ_flag
C3 C1 C2 C3 -0.43(17) . . . 3_766 ?
N7 C1 C2 C3 178.02(9) . . . 3_766 ?
C2 C1 C3 C2 0.43(17) . . . 3_766 ?
N7 C1 C3 C2 -178.00(9) . . . 3_766 ?
O8 C8 C9 O9 179.64(11) . . . . ?
N7 C8 C9 O9 -1.21(15) . . . . ?
O8 C8 C9 O10 -1.08(15) . . . . ?
N7 C8 C9 O10 178.07(10) . . . . ?
O8 C8 N7 C1 -1.34(17) . . . . ?
C9 C8 N7 C1 179.54(9) . . . . ?
C3 C1 N7 C8 -68.36(14) . . . . ?
C2 C1 N7 C8 113.19(12) . . . . ?
